data_1557116
loop_
_publ_author_name
'Storey, Caroline M.'
'Kalpokas, Audrius'
'Gyton, Matthew R.'
'Kr\"amer, Tobias'
'Chaplin, Adrian B.'

_publ_section_title
;
 A shape changing tandem Rh(CNC) catalyst: preparation of
 bicyclo[4.2.0]octa-1,5,7-trienes from terminal aryl alkynes.
;
_journal_issue 8
_journal_name_full 'Chemical science'
_journal_page_first 2051
_journal_page_last 2057
_journal_paper_doi 10.1039/c9sc06153c
_journal_volume 11
_journal_year 2020
_chemical_formula_moiety 'C64 H88'
_chemical_formula_sum 'C64 H88'
_chemical_formula_weight 857.34
_chemical_melting_point ?
_space_group_crystal_system triclinic
_space_group_IT_number 2
_space_group_name_Hall '-P 1'
_space_group_name_H-M_alt 'P -1'
_atom_sites_solution_hydrogens geom
_atom_sites_solution_primary dual
_atom_sites_solution_secondary difmap
_audit_creation_date 2019-04-11
_audit_creation_method
;
Olex2 1.2
(compiled 2018.05.29 svn.r3510 for OlexSys, GUI svn.r5506)
;
_audit_update_record
;
2019-12-04 deposited with the CCDC.	2020-01-22 downloaded from the CCDC.
;
_cell_angle_alpha 79.631(4)
_cell_angle_beta 75.201(4)
_cell_angle_gamma 74.120(4)
_cell_formula_units_Z 4
_cell_length_a 14.6350(7)
_cell_length_b 18.1373(9)
_cell_length_c 22.0161(10)
_cell_measurement_reflns_used 20066
_cell_measurement_temperature 150(2)
_cell_measurement_theta_max 73.3270
_cell_measurement_theta_min 4.4980
_cell_volume 5396.2(5)
_computing_cell_refinement 'CrysAlisPro 1.171.40.45a (Rigaku OD, 2019)'
_computing_data_collection 'CrysAlisPro 1.171.40.45a (Rigaku OD, 2019)'
_computing_data_reduction 'CrysAlisPro 1.171.40.45a (Rigaku OD, 2019)'
_computing_molecular_graphics 'Olex2 (Dolomanov et al., 2009)'
_computing_publication_material 'Olex2 (Dolomanov et al., 2009)'
_computing_structure_refinement 'ShelXL (Sheldrick, 2015)'
_computing_structure_solution 'ShelXT (Sheldrick, 2015)'
_diffrn_ambient_environment N~2~
_diffrn_ambient_temperature 150(2)
_diffrn_detector 'CCD plate'
_diffrn_detector_area_resol_mean 5.3046
_diffrn_detector_type AtlasS2
_diffrn_measured_fraction_theta_full 0.998
_diffrn_measured_fraction_theta_max 0.998
_diffrn_measurement_details
;
List of Runs (angles in degrees, time in seconds):

  # Type    Start    End  Width  t~exp~   \w     \q     \k     \f   Frames
#--------------------------------------------------------------------------
  1  \w   -121.00  -5.00   1.00   10.00    --  -42.36 -19.00-120.00  116
  2  \w    -96.00  -2.00   1.00   10.00    --  -42.36 125.00 150.00   94
  3  \w    -96.00  -2.00   1.00   10.00    --  -42.36 125.00-120.00   94
  4  \w    -65.00  31.00   1.00   10.00    --  -42.36  37.00  60.00   96
  5  \w      1.00  82.00   1.00   10.00    --   42.36 -99.00 120.00   81
  6  \w     36.00 134.00   1.00   40.00    --  106.00 -61.00 150.00   98
  7  \w     34.00 121.00   1.00   40.00    --  106.00-125.00-150.00   87
  8  \w     78.00 176.00   1.00   40.00    --  106.00  61.00   0.00   98
  9  \w     36.00 134.00   1.00   40.00    --  106.00 -61.00 -60.00   98
 10  \w     26.00 151.00   1.00   40.00    --  106.00 -15.00-180.00  125
 11  \w     25.00 109.00   1.00   40.00    --  106.00 -94.00  90.00   84
 12  \w     25.00 109.00   1.00   40.00    --  106.00 -94.00-150.00   84
 13  \w     82.00 178.00   1.00   40.00    --  106.00  30.00 150.00   96
 14  \w     34.00 121.00   1.00   40.00    --  106.00-125.00  90.00   87
 15  \w     82.00 178.00   1.00   40.00    --  106.00  30.00-150.00   96
 16  \w     94.00 178.00   1.00   40.00    --  106.00 125.00 150.00   84
 17  \w     32.00 137.00   1.00   40.00    --  106.00 -77.00  30.00  105
 18  \w     25.00 109.00   1.00   40.00    --  106.00 -94.00 -90.00   84
 19  \w     34.00 121.00   1.00   40.00    --  106.00-125.00  30.00   87
 20  \w     78.00 176.00   1.00   40.00    --  106.00  61.00-120.00   98
 21  \w     25.00 109.00   1.00   40.00    --  106.00 -94.00 -60.00   84
 22  \w     34.00 121.00   1.00   40.00    --  106.00-125.00-120.00   87
 23  \w     25.00 109.00   1.00   40.00    --  106.00 -94.00 -30.00   84
 24  \w     35.00 130.00   1.00   40.00    --  106.00 -45.00 -60.00   95
 25  \w     26.00 151.00   1.00   40.00    --  106.00 -15.00 -30.00  125
 26  \w     34.00 121.00   1.00   40.00    --  106.00-125.00-180.00   87
 27  \w     32.00 137.00   1.00   40.00    --  106.00 -77.00-150.00  105
 28  \w     26.00 151.00   1.00   40.00    --  106.00 -15.00 120.00  125
 29  \w     34.00 121.00   1.00   40.00    --  106.00-125.00 -60.00   87
 30  \w     35.00 130.00   1.00   40.00    --  106.00 -45.00  30.00   95
 31  \w     94.00 178.00   1.00   40.00    --  106.00 125.00  60.00   84
 32  \w   -116.00 -58.00   1.00   10.00    --  -42.36 -77.00  60.00   58
 33  \w     43.00  69.00   1.00   40.00    --  106.00 -45.00  60.00   26
 34  \w     75.00 101.00   1.00   40.00    --  106.00 -45.00  60.00   26
 35  \w    105.00 130.00   1.00   40.00    --  106.00 -45.00 150.00   25
 36  \w   -115.00 -20.00   1.00   10.00    --  -42.36 -37.00 150.00   95
 37  \w   -116.00 -11.00   1.00   10.00    --  -42.36 -77.00 120.00  105
 38  \w   -116.00 -11.00   1.00   10.00    --  -42.36 -77.00 -60.00  105
 39  \w   -116.00 -11.00   1.00   10.00    --  -42.36 -77.00  30.00  105
 40  \w   -116.00 -11.00   1.00   10.00    --  -42.36 -77.00-150.00  105
 41  \w     78.00 176.00   1.00   40.00    --  106.00  61.00  60.00   98
 42  \w     78.00 176.00   1.00   40.00    --  106.00  61.00 150.00   98
 43  \w     78.00 176.00   1.00   40.00    --  106.00  61.00 -60.00   98
 44  \w     78.00 176.00   1.00   40.00    --  106.00  61.00  30.00   98
 45  \w     78.00 176.00   1.00   40.00    --  106.00  61.00 -90.00   98
 46  \w     78.00 176.00   1.00   40.00    --  106.00  61.00 -30.00   98
 47  \w     78.00 176.00   1.00   40.00    --  106.00  61.00-150.00   98
 48  \w     78.00 176.00   1.00   40.00    --  106.00  61.00 120.00   98
 49  \w     78.00 176.00   1.00   40.00    --  106.00  61.00-180.00   98
 50  \w     75.00 161.00   1.00   40.00    --  106.00  77.00 -30.00   86
 51  \w     75.00 178.00   1.00   40.00    --  106.00  77.00   0.00  103
 52  \w     78.00 176.00   1.00   40.00    --  106.00  61.00  90.00   98
 53  \w   -115.00 -53.00   1.00   10.00    --  -42.36 -37.00  30.00   62
 54  \w   -116.00 -11.00   1.00   10.00    --  -42.36 -77.00 150.00  105
 55  \w   -116.00 -11.00   1.00   10.00    --  -42.36 -77.00  90.00  105
 56  \w   -116.00 -11.00   1.00   10.00    --  -42.36 -77.00-120.00  105
 57  \w   -113.00 -16.00   1.00   10.00    --  -42.36 -57.00 150.00   97
 58  \w   -113.00 -16.00   1.00   10.00    --  -42.36 -57.00 -30.00   97
 59  \w     20.00 115.00   1.00   10.00    --   42.36  37.00 -30.00   95
 60  \w     16.00 113.00   1.00   10.00    --   42.36  57.00   0.00   97
 61  \w   -115.00 -20.00   1.00   10.00    --  -42.36 -37.00-150.00   95
 62  \w   -115.00 -20.00   1.00   10.00    --  -42.36 -37.00-120.00   95
 63  \w   -113.00 -18.00   1.00   10.00    --  -42.36 -57.00 -90.00   95
 64  \w   -116.00 -11.00   1.00   10.00    --  -42.36 -77.00 -30.00  105
;
_diffrn_measurement_device 'four-circle diffractometer'
_diffrn_measurement_device_type 'SuperNova, Dual, Cu at home/near, AtlasS2'
_diffrn_measurement_method '\w scans'
_diffrn_orient_matrix_type 'CrysAlisPro convention (1999,Acta A55,543-557)'
_diffrn_orient_matrix_UB_11 -0.0481011000
_diffrn_orient_matrix_UB_12 -0.0509636000
_diffrn_orient_matrix_UB_13 -0.0245407000
_diffrn_orient_matrix_UB_21 -0.0972144000
_diffrn_orient_matrix_UB_22 0.0304953000
_diffrn_orient_matrix_UB_23 0.0454044000
_diffrn_orient_matrix_UB_31 -0.0282436000
_diffrn_orient_matrix_UB_32 0.0661419000
_diffrn_orient_matrix_UB_33 -0.0515436000
_diffrn_radiation_monochromator mirror
_diffrn_radiation_probe x-ray
_diffrn_radiation_type CuK\a
_diffrn_radiation_wavelength 1.54184
_diffrn_reflns_av_R_equivalents 0.0864
_diffrn_reflns_av_unetI/netI 0.0301
_diffrn_reflns_Laue_measured_fraction_full 0.998
_diffrn_reflns_Laue_measured_fraction_max 0.998
_diffrn_reflns_limit_h_max 17
_diffrn_reflns_limit_h_min -17
_diffrn_reflns_limit_k_max 21
_diffrn_reflns_limit_k_min -21
_diffrn_reflns_limit_l_max 26
_diffrn_reflns_limit_l_min -26
_diffrn_reflns_number 31197
_diffrn_reflns_point_group_measured_fraction_full 0.998
_diffrn_reflns_point_group_measured_fraction_max 0.998
_diffrn_reflns_theta_full 66.598
_diffrn_reflns_theta_max 66.598
_diffrn_reflns_theta_min 6.326
_diffrn_source 'micro-focus sealed X-ray tube'
_diffrn_source_type 'SuperNova (Cu) X-ray Source'
_exptl_absorpt_coefficient_mu 0.431
_exptl_absorpt_correction_T_max -0.010
_exptl_absorpt_correction_T_min 10000000.000
_exptl_absorpt_correction_type analytical
_exptl_absorpt_process_details
;
CrysAlisPro 1.171.40.45a (Rigaku Oxford Diffraction, 2019)
Analytical numeric absorption correction using a multifaceted crystal
			model based on expressions derived by R.C. Clark & J.S. Reid.
(Clark, R. C. & Reid, J. S. (1995). Acta Cryst. A51, 887-897)
Empirical absorption correction using spherical harmonics,
 implemented in SCALE3 ABSPACK scaling algorithm.
;
_exptl_crystal_colour 'pale yellow'
_exptl_crystal_density_diffrn 1.055
_exptl_crystal_density_meas ?
_exptl_crystal_description block
_exptl_crystal_F_000 1888
_exptl_crystal_recrystallization_method 'Crystals grown from SiMe4 at 293 K'
_exptl_crystal_size_max 0.187
_exptl_crystal_size_mid 0.097
_exptl_crystal_size_min 0.066
_refine_diff_density_max 1.022
_refine_diff_density_min -0.343
_refine_diff_density_rms 0.128
_refine_ls_extinction_method none
_refine_ls_goodness_of_fit_ref 1.106
_refine_ls_hydrogen_treatment constr
_refine_ls_matrix_type full
_refine_ls_number_parameters 1202
_refine_ls_number_reflns 31197
_refine_ls_number_restraints 90
_refine_ls_restrained_S_all 1.131
_refine_ls_R_factor_all 0.1246
_refine_ls_R_factor_gt 0.1066
_refine_ls_shift/su_max 0.000
_refine_ls_shift/su_mean 0.000
_refine_ls_structure_factor_coef Fsqd
_refine_ls_weighting_details 'w=1/[\s^2^(Fo^2^)+(0.2000P)^2^] where P=(Fo^2^+2Fc^2^)/3'
_refine_ls_weighting_scheme calc
_refine_ls_wR_factor_gt 0.2653
_refine_ls_wR_factor_ref 0.2812
_reflns_Friedel_coverage 0.000
_reflns_number_gt 22736
_reflns_number_total 31197
_reflns_threshold_expression 'I > 2\s(I)'
_twin_special_details
;
Component 2 rotated by -179.9303\% 
 around [-0.31 -0.00 0.95] (reciprocal) or [-0.71 0.00 0.71] (direct)
;
_cod_data_source_file c9sc06153c3.cif
_cod_data_source_block 0311abc17s
_cod_depositor_comments
;
The following automatic conversions were performed:

data item '_chemical_melting_point' value 'not measured' was changed
to '?' -- the value is undefined or not given.

data item '_exptl_crystal_density_meas' value 'not measured' was
changed to '?' -- the value is perceived as not measured.

Automatic conversion script
Id: cif_fix_values 7556 2019-12-06 15:28:31Z antanas 

 Adding full bibliography for 1557116--1557122.cif.

 Adding full bibliography for 1557116--1557122.cif.
;
_cod_database_code 1557116
_shelx_shelxl_version_number 2014/7
_shelx_space_group_comment
;
The symmetry employed for this shelxl refinement is uniquely defined
by the following loop, which should always be used as a source of
symmetry information in preference to the above space-group names.
They are only intended as comments.
;
_olex2_refinement_description
;
1. Twinned data refinement
 Scales: 0.6841(12)
 0.3159(12)
2. Fixed Uiso
 At 1.2 times of:
  All C(H) groups, All C(H,H) groups
 At 1.5 times of:
  All C(H,H,H) groups
3. Uiso/Uaniso restraints and constraints
C20 \\sim C21 \\sim C22 \\sim C58 \\sim C59 \\sim C60 \\sim C116 \\sim C117
\\sim C118 \\sim C144 \\sim C145 \\sim C146 \\sim C162 \\sim C163 \\sim C164:
within 2A with sigma of 0.005 and sigma for terminal atoms of 0.01
Uanis(C20) \\sim Ueq, Uanis(C21) \\sim Ueq, Uanis(C22) \\sim Ueq, Uanis(C58)
\\sim Ueq, Uanis(C59) \\sim Ueq, Uanis(C60) \\sim Ueq, Uanis(C116) \\sim Ueq,
Uanis(C117) \\sim Ueq, Uanis(C118) \\sim Ueq, Uanis(C144) \\sim Ueq,
Uanis(C145) \\sim Ueq, Uanis(C146) \\sim Ueq, Uanis(C162) \\sim Ueq,
Uanis(C163) \\sim Ueq, Uanis(C164) \\sim Ueq: with sigma of 0.002 and sigma for
terminal atoms of 0.004
4.a Secondary CH2 refined with riding coordinates:
 C3(H3A,H3B), C4(H4A,H4B), C103(H10A,H10B), C104(H10C,H10D)
4.b Aromatic/amide H refined with riding coordinates:
 C10(H10), C12(H12), C14(H14), C24(H24), C26(H26), C28(H28), C38(H38),
 C40(H40), C42(H42), C52(H52), C54(H54), C56(H56), C110(H110), C112(H112),
 C114(H114), C124(H124), C126(H126), C128(H128), C138(H138), C140(H140),
 C142(H142), C152(H152), C154(H154), C156(H156)
4.c Idealised Me refined as rotating group:
 C16(H16A,H16B,H16C), C17(H17A,H17B,H17C), C18(H18A,H18B,H18C), C20(H20A,H20B,
 H20C), C21(H21A,H21B,H21C), C22(H22A,H22B,H22C), C30(H30A,H30B,H30C), C31(H31A,
 H31B,H31C), C32(H32A,H32B,H32C), C34(H34A,H34B,H34C), C35(H35A,H35B,H35C),
 C36(H36A,H36B,H36C), C44(H44A,H44B,H44C), C45(H45A,H45B,H45C), C46(H46A,H46B,
 H46C), C48(H48A,H48B,H48C), C49(H49A,H49B,H49C), C50(H50A,H50B,H50C), C58(H58A,
 H58B,H58C), C59(H59A,H59B,H59C), C60(H60A,H60B,H60C), C62(H62A,H62B,H62C),
 C63(H63A,H63B,H63C), C64(H64A,H64B,H64C), C116(H11A,H11B,H11C), C117(H11D,H11E,
 H11F), C118(H11G,H11H,H11I), C120(H12A,H12B,H12C), C121(H12D,H12E,H12F),
 C122(H12G,H12H,H12I), C130(H13A,H13B,H13C), C131(H13D,H13E,H13F), C132(H13G,
 H13H,H13I), C134(H13J,H13K,H13L), C135(H13M,H13N,H13O), C136(H13P,H13Q,H13R),
 C144(H14A,H14B,H14C), C145(H14D,H14E,H14F), C146(H14G,H14H,H14I), C148(H14J,
 H14K,H14L), C149(H14M,H14N,H14O), C150(H15A,H15B,H15C), C158(H15D,H15E,H15F),
 C159(H15G,H15H,H15I), C160(H16D,H16E,H16F), C162(H16G,H16H,H16I), C163(H16J,
 H16K,H16L), C164(H16M,H16N,H16O)
;
_olex2_submission_special_instructions 'No special instructions were received'
_oxdiff_exptl_absorpt_empirical_details
;
Empirical correction (ABSPACK) includes:
- Absorption correction using spherical harmonics
- Frame scaling
;
_oxdiff_exptl_absorpt_empirical_full_max 2.512
_oxdiff_exptl_absorpt_empirical_full_min 0.701
_oxdiff_twin_integration_method simultaneous
_oxdiff_twin_items 2

loop_
_space_group_symop_operation_xyz
'x, y, z'
'-x, -y, -z'

loop_
_atom_site_label
_atom_site_type_symbol
_atom_site_fract_x
_atom_site_fract_y
_atom_site_fract_z
_atom_site_U_iso_or_equiv
_atom_site_adp_type
_atom_site_occupancy
_atom_site_site_symmetry_order
_atom_site_calc_flag
_atom_site_refinement_flags_posn
_atom_site_refinement_flags_adp
C1 C 0.1763(2) 0.69898(17) 0.51605(14) 0.0173(6) Uani 1 1 d . .
C2 C 0.1962(2) 0.76865(16) 0.50265(14) 0.0174(6) Uani 1 1 d . .
C3 C 0.2549(2) 0.78676(17) 0.43667(15) 0.0208(6) Uani 1 1 d . .
H3A H 0.3206 0.7876 0.4403 0.025 Uiso 1 1 calc R .
H3B H 0.2239 0.8394 0.4196 0.025 Uiso 1 1 calc R .
C4 C 0.2668(2) 0.73149(18) 0.38801(15) 0.0236(7) Uani 1 1 d . .
H4A H 0.2119 0.7506 0.3663 0.028 Uiso 1 1 calc R .
H4B H 0.3274 0.7338 0.3557 0.028 Uiso 1 1 calc R .
C5 C 0.2709(2) 0.64716(17) 0.41460(14) 0.0173(6) Uani 1 1 d . .
C6 C 0.2217(2) 0.63706(16) 0.47450(14) 0.0179(6) Uani 1 1 d . .
C7 C 0.1901(2) 0.58164(18) 0.52839(15) 0.0184(6) Uani 1 1 d . .
C8 C 0.1420(2) 0.63992(17) 0.56616(15) 0.0198(6) Uani 1 1 d . .
C9 C 0.1850(2) 0.82124(17) 0.54991(14) 0.0173(6) Uani 1 1 d . .
C10 C 0.2168(2) 0.79016(18) 0.60528(14) 0.0202(6) Uani 1 1 d . .
H10 H 0.2397 0.7358 0.6134 0.024 Uiso 1 1 calc R .
C11 C 0.2160(2) 0.8371(2) 0.64956(15) 0.0211(7) Uani 1 1 d . .
C12 C 0.1801(2) 0.9157(2) 0.63673(15) 0.0241(7) Uani 1 1 d . .
H12 H 0.1777 0.9482 0.6667 0.029 Uiso 1 1 calc R .
C13 C 0.1472(2) 0.94919(18) 0.58163(16) 0.0218(6) Uani 1 1 d . .
C14 C 0.1516(2) 0.90018(18) 0.53802(16) 0.0178(7) Uani 1 1 d . .
H14 H 0.1311 0.9216 0.4996 0.021 Uiso 1 1 calc R .
C15 C 0.2603(3) 0.8003(2) 0.70728(17) 0.0270(8) Uani 1 1 d . .
C16 C 0.3690(3) 0.7634(2) 0.68290(18) 0.0361(8) Uani 1 1 d . .
H16A H 0.3752 0.7229 0.6570 0.054 Uiso 1 1 calc GR .
H16B H 0.3995 0.7408 0.7189 0.054 Uiso 1 1 calc GR .
H16C H 0.4012 0.8030 0.6573 0.054 Uiso 1 1 calc GR .
C17 C 0.2092(3) 0.7379(3) 0.7451(2) 0.0444(10) Uani 1 1 d . .
H17A H 0.1405 0.7616 0.7616 0.067 Uiso 1 1 calc GR .
H17B H 0.2403 0.7127 0.7804 0.067 Uiso 1 1 calc GR .
H17C H 0.2141 0.6995 0.7176 0.067 Uiso 1 1 calc GR .
C18 C 0.2531(4) 0.8580(3) 0.7516(2) 0.0535(13) Uani 1 1 d . .
H18A H 0.2800 0.9011 0.7274 0.080 Uiso 1 1 calc GR .
H18B H 0.2899 0.8326 0.7842 0.080 Uiso 1 1 calc GR .
H18C H 0.1846 0.8776 0.7717 0.080 Uiso 1 1 calc GR .
C19 C 0.1081(3) 1.03688(19) 0.57061(17) 0.0281(7) Uani 1 1 d . .
C20 C 0.1798(4) 1.0766(2) 0.5857(3) 0.0504(12) Uani 1 1 d . U
H20A H 0.1780 1.0670 0.6312 0.076 Uiso 1 1 calc GR .
H20B H 0.1608 1.1323 0.5730 0.076 Uiso 1 1 calc GR .
H20C H 0.2459 1.0557 0.5623 0.076 Uiso 1 1 calc GR .
C21 C 0.0074(3) 1.0598(2) 0.6136(2) 0.0456(10) Uani 1 1 d . U
H21A H -0.0358 1.0315 0.6056 0.068 Uiso 1 1 calc GR .
H21B H -0.0194 1.1154 0.6048 0.068 Uiso 1 1 calc GR .
H21C H 0.0128 1.0472 0.6579 0.068 Uiso 1 1 calc GR .
C22 C 0.0997(3) 1.06543(18) 0.50273(17) 0.0303(7) Uani 1 1 d . U
H22A H 0.1639 1.0518 0.4745 0.045 Uiso 1 1 calc GR .
H22B H 0.0749 1.1216 0.4982 0.045 Uiso 1 1 calc GR .
H22C H 0.0548 1.0413 0.4916 0.045 Uiso 1 1 calc GR .
C23 C 0.3210(2) 0.58481(17) 0.37400(14) 0.0184(6) Uani 1 1 d . .
C24 C 0.4159(2) 0.58156(18) 0.33911(14) 0.0201(6) Uani 1 1 d . .
H24 H 0.4462 0.6214 0.3400 0.024 Uiso 1 1 calc R .
C25 C 0.4674(3) 0.52157(18) 0.30300(16) 0.0227(7) Uani 1 1 d . .
C26 C 0.4183(2) 0.46603(18) 0.30051(15) 0.0224(6) Uani 1 1 d . .
H26 H 0.4514 0.4252 0.2754 0.027 Uiso 1 1 calc R .
C27 C 0.3222(2) 0.46858(17) 0.33373(14) 0.0198(6) Uani 1 1 d . .
C28 C 0.2751(2) 0.52769(17) 0.37108(14) 0.0196(6) Uani 1 1 d . .
H28 H 0.2107 0.5294 0.3950 0.023 Uiso 1 1 calc R .
C29 C 0.5743(2) 0.5158(2) 0.27010(16) 0.0264(7) Uani 1 1 d . .
C30 C 0.6335(3) 0.4899(3) 0.3211(2) 0.0455(11) Uani 1 1 d . .
H30A H 0.6177 0.5308 0.3484 0.068 Uiso 1 1 calc GR .
H30B H 0.7030 0.4792 0.3013 0.068 Uiso 1 1 calc GR .
H30C H 0.6178 0.4430 0.3466 0.068 Uiso 1 1 calc GR .
C31 C 0.5892(3) 0.5939(2) 0.23484(19) 0.0366(9) Uani 1 1 d . .
H31A H 0.5490 0.6110 0.2031 0.055 Uiso 1 1 calc GR .
H31B H 0.6579 0.5888 0.2138 0.055 Uiso 1 1 calc GR .
H31C H 0.5701 0.6320 0.2650 0.055 Uiso 1 1 calc GR .
C32 C 0.6115(3) 0.4567(2) 0.22203(17) 0.0328(8) Uani 1 1 d . .
H32A H 0.6080 0.4052 0.2441 0.049 Uiso 1 1 calc GR .
H32B H 0.6791 0.4565 0.2009 0.049 Uiso 1 1 calc GR .
H32C H 0.5711 0.4706 0.1905 0.049 Uiso 1 1 calc GR .
C33 C 0.2734(2) 0.40576(18) 0.32776(16) 0.0235(7) Uani 1 1 d . .
C34 C 0.3273(3) 0.3275(2) 0.3551(2) 0.0405(9) Uani 1 1 d . .
H34A H 0.3968 0.3187 0.3351 0.061 Uiso 1 1 calc GR .
H34B H 0.3012 0.2869 0.3469 0.061 Uiso 1 1 calc GR .
H34C H 0.3186 0.3267 0.4008 0.061 Uiso 1 1 calc GR .
C35 C 0.2774(3) 0.4045(2) 0.25760(17) 0.0327(8) Uani 1 1 d . .
H35A H 0.2447 0.4554 0.2398 0.049 Uiso 1 1 calc GR .
H35B H 0.2446 0.3658 0.2536 0.049 Uiso 1 1 calc GR .
H35C H 0.3455 0.3914 0.2347 0.049 Uiso 1 1 calc GR .
C36 C 0.1666(3) 0.4200(2) 0.36293(19) 0.0343(8) Uani 1 1 d . .
H36A H 0.1625 0.4179 0.4083 0.051 Uiso 1 1 calc GR .
H36B H 0.1379 0.3803 0.3558 0.051 Uiso 1 1 calc GR .
H36C H 0.1310 0.4710 0.3472 0.051 Uiso 1 1 calc GR .
C37 C 0.2117(2) 0.49692(17) 0.53681(14) 0.0187(6) Uani 1 1 d . .
C38 C 0.3091(2) 0.45582(18) 0.52495(15) 0.0218(6) Uani 1 1 d . .
H38 H 0.3591 0.4831 0.5113 0.026 Uiso 1 1 calc R .
C39 C 0.3339(2) 0.3752(2) 0.53292(16) 0.0241(7) Uani 1 1 d . .
C40 C 0.2579(2) 0.33794(19) 0.54940(16) 0.0237(7) Uani 1 1 d . .
H40 H 0.2735 0.2831 0.5538 0.028 Uiso 1 1 calc R .
C41 C 0.1588(2) 0.37774(19) 0.55983(17) 0.0206(7) Uani 1 1 d . .
C42 C 0.1366(2) 0.45769(17) 0.55478(14) 0.0202(6) Uani 1 1 d . .
H42 H 0.0706 0.4859 0.5635 0.024 Uiso 1 1 calc R .
C43 C 0.4398(3) 0.3286(2) 0.5280(2) 0.0297(8) Uani 1 1 d . .
C44 C 0.4488(3) 0.2882(3) 0.5967(2) 0.0391(9) Uani 1 1 d . .
H44A H 0.4246 0.3270 0.6264 0.059 Uiso 1 1 calc GR .
H44B H 0.5171 0.2631 0.5969 0.059 Uiso 1 1 calc GR .
H44C H 0.4100 0.2494 0.6095 0.059 Uiso 1 1 calc GR .
C45 C 0.5119(3) 0.3786(3) 0.5072(3) 0.0520(12) Uani 1 1 d . .
H45A H 0.5106 0.4029 0.4638 0.078 Uiso 1 1 calc GR .
H45B H 0.5774 0.3467 0.5088 0.078 Uiso 1 1 calc GR .
H45C H 0.4946 0.4186 0.5355 0.078 Uiso 1 1 calc GR .
C46 C 0.4653(3) 0.2636(3) 0.4870(2) 0.0484(12) Uani 1 1 d . .
H46A H 0.4206 0.2295 0.5042 0.073 Uiso 1 1 calc GR .
H46B H 0.5323 0.2339 0.4867 0.073 Uiso 1 1 calc GR .
H46C H 0.4592 0.2854 0.4437 0.073 Uiso 1 1 calc GR .
C47 C 0.0802(2) 0.33156(17) 0.57677(16) 0.0230(7) Uani 1 1 d . .
C48 C 0.0931(3) 0.27464(19) 0.63654(18) 0.0298(7) Uani 1 1 d . .
H48A H 0.1588 0.2408 0.6293 0.045 Uiso 1 1 calc GR .
H48B H 0.0451 0.2434 0.6462 0.045 Uiso 1 1 calc GR .
H48C H 0.0837 0.3035 0.6722 0.045 Uiso 1 1 calc GR .
C49 C 0.0884(3) 0.2886(2) 0.52104(18) 0.0326(8) Uani 1 1 d . .
H49A H 0.0806 0.3258 0.4834 0.049 Uiso 1 1 calc GR .
H49B H 0.0375 0.2599 0.5314 0.049 Uiso 1 1 calc GR .
H49C H 0.1525 0.2525 0.5126 0.049 Uiso 1 1 calc GR .
C50 C -0.0227(3) 0.3834(2) 0.5910(2) 0.0367(9) Uani 1 1 d . .
H50A H -0.0296 0.4122 0.6262 0.055 Uiso 1 1 calc GR .
H50B H -0.0702 0.3515 0.6026 0.055 Uiso 1 1 calc GR .
H50C H -0.0342 0.4197 0.5535 0.055 Uiso 1 1 calc GR .
C51 C 0.0795(2) 0.64614(17) 0.62977(14) 0.0197(6) Uani 1 1 d . .
C52 C 0.0809(2) 0.58246(18) 0.67605(15) 0.0207(6) Uani 1 1 d . .
H52 H 0.1233 0.5340 0.6665 0.025 Uiso 1 1 calc R .
C53 C 0.0207(2) 0.58919(19) 0.73611(15) 0.0225(6) Uani 1 1 d . .
C54 C -0.0401(2) 0.66126(19) 0.74860(15) 0.0243(7) Uani 1 1 d . .
H54 H -0.0803 0.6665 0.7897 0.029 Uiso 1 1 calc R .
C55 C -0.0444(2) 0.72588(18) 0.70341(15) 0.0212(6) Uani 1 1 d . .
C56 C 0.0170(2) 0.71700(18) 0.64367(15) 0.0211(6) Uani 1 1 d . .
H56 H 0.0160 0.7602 0.6120 0.025 Uiso 1 1 calc R .
C57 C 0.0238(3) 0.5194(2) 0.78719(17) 0.0302(8) Uani 1 1 d . .
C58 C 0.1142(4) 0.5050(4) 0.8136(3) 0.0600(15) Uani 1 1 d . U
H58A H 0.1723 0.4946 0.7795 0.090 Uiso 1 1 calc GR .
H58B H 0.1159 0.4605 0.8464 0.090 Uiso 1 1 calc GR .
H58C H 0.1127 0.5508 0.8321 0.090 Uiso 1 1 calc GR .
C59 C 0.0202(5) 0.4489(3) 0.7600(2) 0.0628(13) Uani 1 1 d . U
H59A H -0.0369 0.4614 0.7411 0.094 Uiso 1 1 calc GR .
H59B H 0.0156 0.4060 0.7939 0.094 Uiso 1 1 calc GR .
H59C H 0.0794 0.4341 0.7275 0.094 Uiso 1 1 calc GR .
C60 C -0.0653(3) 0.5322(3) 0.8416(2) 0.0559(12) Uani 1 1 d . U
H60A H -0.0643 0.5742 0.8637 0.084 Uiso 1 1 calc GR .
H60B H -0.0643 0.4848 0.8711 0.084 Uiso 1 1 calc GR .
H60C H -0.1245 0.5460 0.8248 0.084 Uiso 1 1 calc GR .
C61 C -0.1131(2) 0.80464(19) 0.71715(16) 0.0251(7) Uani 1 1 d . .
C62 C -0.0542(3) 0.8640(3) 0.7077(3) 0.0571(15) Uani 1 1 d . .
H62A H -0.0134 0.8507 0.7391 0.086 Uiso 1 1 calc GR .
H62B H -0.0982 0.9150 0.7130 0.086 Uiso 1 1 calc GR .
H62C H -0.0126 0.8647 0.6651 0.086 Uiso 1 1 calc GR .
C63 C -0.1742(4) 0.8035(3) 0.7852(2) 0.0545(12) Uani 1 1 d . .
H63A H -0.2146 0.7664 0.7923 0.082 Uiso 1 1 calc GR .
H63B H -0.2160 0.8551 0.7917 0.082 Uiso 1 1 calc GR .
H63C H -0.1308 0.7883 0.8150 0.082 Uiso 1 1 calc GR .
C64 C -0.1843(4) 0.8285(3) 0.6736(2) 0.0543(12) Uani 1 1 d . .
H64A H -0.1482 0.8298 0.6295 0.081 Uiso 1 1 calc GR .
H64B H -0.2260 0.8798 0.6812 0.081 Uiso 1 1 calc GR .
H64C H -0.2247 0.7911 0.6820 0.081 Uiso 1 1 calc GR .
C101 C 0.6145(2) 0.19799(17) 0.07917(14) 0.0200(6) Uani 1 1 d . .
C102 C 0.6028(2) 0.26849(17) 0.09504(15) 0.0202(6) Uani 1 1 d . .
C103 C 0.5310(3) 0.28726(18) 0.15640(15) 0.0233(7) Uani 1 1 d . .
H10A H 0.4875 0.3387 0.1483 0.028 Uiso 1 1 calc R .
H10B H 0.5680 0.2917 0.1869 0.028 Uiso 1 1 calc R .
C104 C 0.4670(3) 0.23052(18) 0.18827(16) 0.0277(7) Uani 1 1 d . .
H10C H 0.4512 0.2329 0.2345 0.033 Uiso 1 1 calc R .
H10D H 0.4050 0.2487 0.1738 0.033 Uiso 1 1 calc R .
C105 C 0.5090(2) 0.14672(17) 0.17685(14) 0.0197(6) Uani 1 1 d . .
C106 C 0.5749(2) 0.13621(17) 0.12241(14) 0.0197(6) Uani 1 1 d . .
C107 C 0.6405(2) 0.08063(18) 0.07947(15) 0.0206(7) Uani 1 1 d . .
C108 C 0.6733(2) 0.13897(17) 0.03680(14) 0.0213(6) Uani 1 1 d . .
C109 C 0.6678(2) 0.32098(18) 0.06518(14) 0.0198(6) Uani 1 1 d . .
C110 C 0.7681(2) 0.28977(19) 0.05102(15) 0.0236(7) Uani 1 1 d . .
H110 H 0.7926 0.2354 0.0577 0.028 Uiso 1 1 calc R .
C111 C 0.8336(3) 0.3375(2) 0.02694(16) 0.0268(7) Uani 1 1 d . .
C112 C 0.7954(3) 0.4161(2) 0.01706(16) 0.0273(7) Uani 1 1 d . .
H112 H 0.8388 0.4489 -0.0002 0.033 Uiso 1 1 calc R .
C113 C 0.6952(2) 0.44924(17) 0.03155(15) 0.0219(6) Uani 1 1 d . .
C114 C 0.6323(3) 0.4002(2) 0.05621(16) 0.0219(7) Uani 1 1 d . .
H114 H 0.5641 0.4216 0.0670 0.026 Uiso 1 1 calc R .
C115 C 0.9431(3) 0.3016(2) 0.0181(2) 0.0350(9) Uani 1 1 d . .
C116 C 0.9657(3) 0.2773(3) 0.0842(2) 0.0516(12) Uani 1 1 d . U
H11A H 0.9412 0.3216 0.1085 0.077 Uiso 1 1 calc GR .
H11B H 1.0362 0.2590 0.0802 0.077 Uiso 1 1 calc GR .
H11C H 0.9341 0.2358 0.1061 0.077 Uiso 1 1 calc GR .
C117 C 0.9723(3) 0.2298(3) -0.0163(3) 0.0550(12) Uani 1 1 d . U
H11D H 0.9350 0.1925 0.0076 0.083 Uiso 1 1 calc GR .
H11E H 1.0420 0.2066 -0.0197 0.083 Uiso 1 1 calc GR .
H11F H 0.9586 0.2444 -0.0587 0.083 Uiso 1 1 calc GR .
C118 C 1.0043(4) 0.3573(3) -0.0182(3) 0.0758(18) Uani 1 1 d . U
H11G H 0.9854 0.3779 -0.0587 0.114 Uiso 1 1 calc GR .
H11H H 1.0732 0.3301 -0.0260 0.114 Uiso 1 1 calc GR .
H11I H 0.9938 0.3998 0.0065 0.114 Uiso 1 1 calc GR .
C119 C 0.6590(3) 0.53718(19) 0.01964(18) 0.0304(8) Uani 1 1 d . .
C120 C 0.7170(4) 0.5753(2) 0.0494(3) 0.0554(14) Uani 1 1 d . .
H12A H 0.7152 0.5526 0.0934 0.083 Uiso 1 1 calc GR .
H12B H 0.6878 0.6309 0.0480 0.083 Uiso 1 1 calc GR .
H12C H 0.7847 0.5666 0.0255 0.083 Uiso 1 1 calc GR .
C121 C 0.6732(3) 0.5620(2) -0.0517(2) 0.0462(11) Uani 1 1 d . .
H12D H 0.7425 0.5467 -0.0717 0.069 Uiso 1 1 calc GR .
H12E H 0.6501 0.6182 -0.0595 0.069 Uiso 1 1 calc GR .
H12F H 0.6362 0.5370 -0.0696 0.069 Uiso 1 1 calc GR .
C122 C 0.5508(3) 0.56546(19) 0.05018(19) 0.0330(8) Uani 1 1 d . .
H12G H 0.5117 0.5434 0.0316 0.050 Uiso 1 1 calc GR .
H12H H 0.5317 0.6219 0.0426 0.050 Uiso 1 1 calc GR .
H12I H 0.5401 0.5491 0.0958 0.050 Uiso 1 1 calc GR .
C123 C 0.4720(2) 0.08493(17) 0.22181(14) 0.0195(6) Uani 1 1 d . .
C124 C 0.4668(2) 0.08198(19) 0.28605(14) 0.0217(6) Uani 1 1 d . .
H124 H 0.4848 0.1210 0.3008 0.026 Uiso 1 1 calc R .
C125 C 0.4358(2) 0.02288(19) 0.32933(16) 0.0228(7) Uani 1 1 d . .
C126 C 0.4069(2) -0.03202(19) 0.30724(15) 0.0234(6) Uani 1 1 d . .
H126 H 0.3839 -0.0717 0.3366 0.028 Uiso 1 1 calc R .
C127 C 0.4105(2) -0.03076(18) 0.24274(15) 0.0210(6) Uani 1 1 d . .
C128 C 0.4444(2) 0.02755(17) 0.20077(14) 0.0205(6) Uani 1 1 d . .
H128 H 0.4490 0.0286 0.1568 0.025 Uiso 1 1 calc R .
C129 C 0.4400(3) 0.0182(2) 0.39807(17) 0.0269(7) Uani 1 1 d . .
C130 C 0.5467(3) -0.0018(3) 0.4027(2) 0.0423(11) Uani 1 1 d . .
H13A H 0.5801 -0.0515 0.3866 0.063 Uiso 1 1 calc GR .
H13B H 0.5504 -0.0053 0.4469 0.063 Uiso 1 1 calc GR .
H13C H 0.5779 0.0385 0.3774 0.063 Uiso 1 1 calc GR .
C131 C 0.3877(3) 0.0958(2) 0.42394(17) 0.0385(9) Uani 1 1 d . .
H13D H 0.4199 0.1360 0.3996 0.058 Uiso 1 1 calc GR .
H13E H 0.3903 0.0913 0.4685 0.058 Uiso 1 1 calc GR .
H13F H 0.3197 0.1094 0.4202 0.058 Uiso 1 1 calc GR .
C132 C 0.3925(3) -0.0444(2) 0.44023(16) 0.0369(9) Uani 1 1 d . .
H13G H 0.3248 -0.0342 0.4363 0.055 Uiso 1 1 calc GR .
H13H H 0.3941 -0.0438 0.4844 0.055 Uiso 1 1 calc GR .
H13I H 0.4282 -0.0950 0.4269 0.055 Uiso 1 1 calc GR .
C133 C 0.3771(2) -0.09380(18) 0.22224(15) 0.0233(7) Uani 1 1 d . .
C134 C 0.4462(3) -0.1716(2) 0.2362(2) 0.0359(9) Uani 1 1 d . .
H13J H 0.5120 -0.1712 0.2113 0.054 Uiso 1 1 calc GR .
H13K H 0.4241 -0.2127 0.2250 0.054 Uiso 1 1 calc GR .
H13L H 0.4469 -0.1809 0.2814 0.054 Uiso 1 1 calc GR .
C135 C 0.2729(3) -0.0945(2) 0.25841(17) 0.0320(8) Uani 1 1 d . .
H13M H 0.2707 -0.1042 0.3040 0.048 Uiso 1 1 calc GR .
H13N H 0.2523 -0.1354 0.2457 0.048 Uiso 1 1 calc GR .
H13O H 0.2292 -0.0445 0.2488 0.048 Uiso 1 1 calc GR .
C136 C 0.3792(3) -0.0813(2) 0.15150(17) 0.0350(8) Uani 1 1 d . .
H13P H 0.3350 -0.0317 0.1412 0.053 Uiso 1 1 calc GR .
H13Q H 0.3586 -0.1231 0.1403 0.053 Uiso 1 1 calc GR .
H13R H 0.4456 -0.0809 0.1276 0.053 Uiso 1 1 calc GR .
C137 C 0.6621(2) -0.00408(18) 0.08573(15) 0.0215(6) Uani 1 1 d . .
C138 C 0.6906(2) -0.04558(19) 0.13974(15) 0.0248(7) Uani 1 1 d . .
H138 H 0.6970 -0.0188 0.1712 0.030 Uiso 1 1 calc R .
C139 C 0.7102(3) -0.1265(2) 0.14892(17) 0.0256(7) Uani 1 1 d . .
C140 C 0.6961(2) -0.16268(19) 0.10295(16) 0.0249(7) Uani 1 1 d . .
H140 H 0.7079 -0.2174 0.1086 0.030 Uiso 1 1 calc R .
C141 C 0.6649(2) -0.1218(2) 0.04826(17) 0.0221(7) Uani 1 1 d . .
C142 C 0.6504(2) -0.04284(17) 0.03999(15) 0.0206(6) Uani 1 1 d . .
H142 H 0.6322 -0.0142 0.0026 0.025 Uiso 1 1 calc R .
C143 C 0.7496(3) -0.1718(2) 0.20691(19) 0.0323(9) Uani 1 1 d . .
C144 C 0.8532(4) -0.1693(4) 0.1968(3) 0.0653(14) Uani 1 1 d . U
H14A H 0.8928 -0.2006 0.1631 0.098 Uiso 1 1 calc GR .
H14B H 0.8762 -0.1898 0.2360 0.098 Uiso 1 1 calc GR .
H14C H 0.8590 -0.1157 0.1846 0.098 Uiso 1 1 calc GR .
C145 C 0.6896(4) -0.1349(3) 0.2676(2) 0.0535(11) Uani 1 1 d . U
H14D H 0.7034 -0.0848 0.2665 0.080 Uiso 1 1 calc GR .
H14E H 0.7073 -0.1689 0.3049 0.080 Uiso 1 1 calc GR .
H14F H 0.6200 -0.1278 0.2698 0.080 Uiso 1 1 calc GR .
C146 C 0.7409(4) -0.2542(3) 0.2192(3) 0.0583(13) Uani 1 1 d . U
H14G H 0.6730 -0.2553 0.2232 0.087 Uiso 1 1 calc GR .
H14H H 0.7617 -0.2787 0.2585 0.087 Uiso 1 1 calc GR .
H14I H 0.7823 -0.2821 0.1839 0.087 Uiso 1 1 calc GR .
C147 C 0.6493(2) -0.16740(18) 0.00075(16) 0.0241(7) Uani 1 1 d . .
C148 C 0.7453(3) -0.2251(2) -0.02306(19) 0.0331(8) Uani 1 1 d . .
H14J H 0.7963 -0.1972 -0.0423 0.050 Uiso 1 1 calc GR .
H14K H 0.7366 -0.2530 -0.0546 0.050 Uiso 1 1 calc GR .
H14L H 0.7643 -0.2620 0.0126 0.050 Uiso 1 1 calc GR .
C149 C 0.5688(3) -0.2095(2) 0.03237(19) 0.0353(8) Uani 1 1 d . .
H14M H 0.5846 -0.2417 0.0709 0.053 Uiso 1 1 calc GR .
H14N H 0.5634 -0.2422 0.0032 0.053 Uiso 1 1 calc GR .
H14O H 0.5068 -0.1716 0.0434 0.053 Uiso 1 1 calc GR .
C150 C 0.6203(3) -0.1149(2) -0.05685(19) 0.0377(9) Uani 1 1 d . .
H15A H 0.5601 -0.0762 -0.0433 0.057 Uiso 1 1 calc GR .
H15B H 0.6098 -0.1458 -0.0856 0.057 Uiso 1 1 calc GR .
H15C H 0.6723 -0.0890 -0.0788 0.057 Uiso 1 1 calc GR .
C151 C 0.7376(2) 0.14421(18) -0.02596(15) 0.0222(6) Uani 1 1 d . .
C152 C 0.8084(2) 0.07928(18) -0.04789(15) 0.0233(6) Uani 1 1 d . .
H152 H 0.8157 0.0315 -0.0214 0.028 Uiso 1 1 calc R .
C153 C 0.8680(2) 0.08443(19) -0.10833(16) 0.0238(7) Uani 1 1 d . .
C154 C 0.8561(2) 0.15589(19) -0.14537(15) 0.0244(7) Uani 1 1 d . .
H154 H 0.8970 0.1600 -0.1864 0.029 Uiso 1 1 calc R .
C155 C 0.7873(2) 0.22152(19) -0.12513(15) 0.0235(7) Uani 1 1 d . .
C156 C 0.7275(2) 0.21452(18) -0.06453(15) 0.0226(6) Uani 1 1 d . .
H156 H 0.6794 0.2583 -0.0496 0.027 Uiso 1 1 calc R .
C157 C 0.9444(3) 0.0122(2) -0.13069(19) 0.0288(8) Uani 1 1 d . .
C158 C 1.0269(3) -0.0080(3) -0.0945(2) 0.0401(10) Uani 1 1 d . .
H15D H 1.0576 0.0355 -0.1019 0.060 Uiso 1 1 calc GR .
H15E H 1.0755 -0.0538 -0.1095 0.060 Uiso 1 1 calc GR .
H15F H 1.0001 -0.0186 -0.0492 0.060 Uiso 1 1 calc GR .
C159 C 0.8951(3) -0.0559(2) -0.1193(2) 0.0421(10) Uani 1 1 d . .
H15G H 0.8702 -0.0677 -0.0738 0.063 Uiso 1 1 calc GR .
H15H H 0.9427 -0.1013 -0.1357 0.063 Uiso 1 1 calc GR .
H15I H 0.8410 -0.0417 -0.1411 0.063 Uiso 1 1 calc GR .
C160 C 0.9884(3) 0.0237(2) -0.20224(18) 0.0357(8) Uani 1 1 d . .
H16D H 0.9359 0.0394 -0.2255 0.054 Uiso 1 1 calc GR .
H16E H 1.0322 -0.0249 -0.2155 0.054 Uiso 1 1 calc GR .
H16F H 1.0248 0.0638 -0.2112 0.054 Uiso 1 1 calc GR .
C161 C 0.7738(3) 0.2997(2) -0.16670(15) 0.0272(7) Uani 1 1 d . .
C162 C 0.7830(5) 0.3616(3) -0.1319(2) 0.0585(13) Uani 1 1 d . U
H16G H 0.7356 0.3635 -0.0913 0.088 Uiso 1 1 calc GR .
H16H H 0.7705 0.4119 -0.1576 0.088 Uiso 1 1 calc GR .
H16I H 0.8490 0.3494 -0.1242 0.088 Uiso 1 1 calc GR .
C163 C 0.8483(4) 0.2976(3) -0.2297(2) 0.0620(13) Uani 1 1 d . U
H16J H 0.9142 0.2813 -0.2217 0.093 Uiso 1 1 calc GR .
H16K H 0.8390 0.3492 -0.2537 0.093 Uiso 1 1 calc GR .
H16L H 0.8394 0.2610 -0.2542 0.093 Uiso 1 1 calc GR .
C164 C 0.6713(4) 0.3228(3) -0.1807(3) 0.0578(12) Uani 1 1 d . U
H16M H 0.6643 0.2844 -0.2043 0.087 Uiso 1 1 calc GR .
H16N H 0.6618 0.3735 -0.2060 0.087 Uiso 1 1 calc GR .
H16O H 0.6225 0.3252 -0.1408 0.087 Uiso 1 1 calc GR .

loop_
_atom_site_aniso_label
_atom_site_aniso_U_11
_atom_site_aniso_U_22
_atom_site_aniso_U_33
_atom_site_aniso_U_23
_atom_site_aniso_U_13
_atom_site_aniso_U_12
C1 0.0167(13) 0.0142(14) 0.0184(14) -0.0069(11) 0.0039(11) -0.0035(11)
C2 0.0198(14) 0.0117(14) 0.0171(15) -0.0046(11) 0.0026(11) -0.0023(11)
C3 0.0254(15) 0.0143(14) 0.0195(15) -0.0043(12) 0.0051(12) -0.0075(12)
C4 0.0314(17) 0.0164(15) 0.0196(15) -0.0058(12) 0.0046(13) -0.0074(13)
C5 0.0164(13) 0.0146(14) 0.0201(14) -0.0072(11) 0.0037(11) -0.0061(11)
C6 0.0182(14) 0.0122(13) 0.0220(15) -0.0075(11) 0.0032(11) -0.0052(11)
C7 0.0193(15) 0.0128(15) 0.0221(15) -0.0059(12) 0.0035(12) -0.0071(12)
C8 0.0217(14) 0.0140(14) 0.0220(15) -0.0031(12) 0.0023(12) -0.0076(12)
C9 0.0179(14) 0.0144(14) 0.0181(14) -0.0050(11) 0.0018(11) -0.0050(11)
C10 0.0223(15) 0.0136(14) 0.0214(15) -0.0045(12) 0.0024(12) -0.0043(12)
C11 0.0205(15) 0.0250(17) 0.0159(15) -0.0061(13) 0.0017(12) -0.0052(13)
C12 0.0289(17) 0.0215(17) 0.0217(16) -0.0101(13) 0.0004(13) -0.0063(14)
C13 0.0215(15) 0.0150(16) 0.0267(17) -0.0064(12) 0.0017(12) -0.0049(12)
C14 0.0185(15) 0.0143(15) 0.0214(16) -0.0077(12) 0.0024(12) -0.0076(12)
C15 0.0295(18) 0.0306(19) 0.0166(16) -0.0063(14) -0.0037(13) 0.0011(15)
C16 0.035(2) 0.040(2) 0.0317(19) -0.0087(16) -0.0078(15) -0.0024(16)
C17 0.042(2) 0.050(3) 0.029(2) 0.0101(18) -0.0034(17) -0.0040(19)
C18 0.077(3) 0.043(2) 0.041(2) -0.022(2) -0.033(2) 0.015(2)
C19 0.0371(19) 0.0134(15) 0.0327(18) -0.0075(13) -0.0061(15) -0.0025(14)
C20 0.075(3) 0.0216(18) 0.065(3) -0.0074(17) -0.026(2) -0.0157(19)
C21 0.049(2) 0.0326(19) 0.038(2) -0.0095(16) 0.0010(17) 0.0116(17)
C22 0.0417(18) 0.0141(14) 0.0316(17) -0.0008(12) -0.0056(14) -0.0046(13)
C23 0.0201(14) 0.0166(14) 0.0183(14) -0.0064(11) 0.0001(11) -0.0051(11)
C24 0.0203(15) 0.0179(15) 0.0215(15) -0.0069(12) 0.0034(12) -0.0078(12)
C25 0.0262(17) 0.0209(16) 0.0238(16) -0.0058(13) -0.0018(14) -0.0117(14)
C26 0.0231(15) 0.0198(15) 0.0238(15) -0.0126(12) 0.0026(12) -0.0051(12)
C27 0.0209(14) 0.0159(14) 0.0222(15) -0.0075(12) 0.0012(12) -0.0062(12)
C28 0.0161(13) 0.0183(15) 0.0233(15) -0.0078(12) 0.0009(11) -0.0038(11)
C29 0.0210(16) 0.0291(18) 0.0264(17) -0.0123(14) 0.0054(13) -0.0056(14)
C30 0.026(2) 0.071(3) 0.037(2) -0.013(2) 0.0014(17) -0.011(2)
C31 0.0260(18) 0.034(2) 0.044(2) -0.0159(17) 0.0158(15) -0.0138(15)
C32 0.0276(17) 0.0314(18) 0.0315(18) -0.0134(15) 0.0136(14) -0.0065(14)
C33 0.0239(16) 0.0193(15) 0.0297(17) -0.0124(13) -0.0010(13) -0.0075(12)
C34 0.046(2) 0.0222(18) 0.060(3) -0.0049(17) -0.017(2) -0.0144(17)
C35 0.0346(19) 0.038(2) 0.0317(19) -0.0175(15) -0.0035(15) -0.0133(16)
C36 0.0317(18) 0.0299(18) 0.045(2) -0.0183(16) 0.0056(16) -0.0180(15)
C37 0.0234(15) 0.0116(14) 0.0194(14) -0.0055(11) 0.0009(12) -0.0042(12)
C38 0.0198(15) 0.0165(15) 0.0264(16) -0.0061(12) 0.0023(12) -0.0045(12)
C39 0.0207(16) 0.0184(17) 0.0297(17) -0.0061(13) 0.0002(13) -0.0022(13)
C40 0.0234(16) 0.0128(15) 0.0306(17) -0.0065(12) 0.0000(13) -0.0002(12)
C41 0.0244(17) 0.0122(16) 0.0258(17) -0.0043(12) -0.0008(13) -0.0086(13)
C42 0.0223(15) 0.0144(15) 0.0206(15) -0.0042(11) 0.0017(12) -0.0037(12)
C43 0.0196(16) 0.0248(18) 0.040(2) -0.0086(16) -0.0037(14) 0.0029(14)
C44 0.030(2) 0.046(2) 0.037(2) -0.0011(18) -0.0100(16) -0.0030(17)
C45 0.025(2) 0.044(2) 0.072(3) 0.007(2) -0.0002(19) -0.0027(18)
C46 0.0268(19) 0.066(3) 0.049(3) -0.033(2) -0.0103(17) 0.014(2)
C47 0.0229(16) 0.0126(14) 0.0325(17) -0.0037(12) -0.0008(13) -0.0065(12)
C48 0.0330(19) 0.0207(16) 0.034(2) -0.0004(14) 0.0000(15) -0.0123(14)
C49 0.042(2) 0.0265(17) 0.0362(19) -0.0050(15) -0.0075(16) -0.0191(15)
C50 0.0237(17) 0.0212(17) 0.063(3) -0.0013(16) -0.0035(16) -0.0099(14)
C51 0.0212(14) 0.0173(14) 0.0201(15) -0.0057(11) 0.0030(12) -0.0086(12)
C52 0.0224(15) 0.0163(14) 0.0217(15) -0.0033(12) 0.0013(12) -0.0068(12)
C53 0.0215(15) 0.0258(16) 0.0198(15) -0.0015(12) 0.0026(12) -0.0125(13)
C54 0.0234(15) 0.0273(17) 0.0209(15) -0.0093(13) 0.0058(12) -0.0098(13)
C55 0.0209(15) 0.0221(16) 0.0212(15) -0.0086(12) 0.0039(12) -0.0100(12)
C56 0.0224(15) 0.0171(14) 0.0228(15) -0.0047(12) 0.0024(12) -0.0085(12)
C57 0.036(2) 0.0283(18) 0.0204(17) 0.0056(14) -0.0018(15) -0.0078(16)
C58 0.044(2) 0.073(3) 0.059(3) 0.030(2) -0.019(2) -0.025(2)
C59 0.092(3) 0.040(2) 0.051(2) 0.0089(19) -0.006(2) -0.026(2)
C60 0.041(2) 0.057(3) 0.053(3) 0.021(2) 0.0041(19) -0.015(2)
C61 0.0220(15) 0.0220(16) 0.0281(17) -0.0119(13) 0.0064(13) -0.0054(13)
C62 0.032(2) 0.035(2) 0.102(4) -0.042(3) 0.016(2) -0.0097(18)
C63 0.054(3) 0.041(2) 0.047(3) -0.017(2) 0.022(2) -0.001(2)
C64 0.053(3) 0.043(2) 0.062(3) -0.024(2) -0.018(2) 0.011(2)
C101 0.0250(15) 0.0156(15) 0.0162(14) -0.0019(11) 0.0049(12) -0.0083(12)
C102 0.0233(15) 0.0152(15) 0.0194(15) -0.0032(12) 0.0033(12) -0.0069(12)
C103 0.0329(17) 0.0150(14) 0.0190(15) -0.0050(12) 0.0051(13) -0.0087(13)
C104 0.0329(17) 0.0185(16) 0.0256(16) -0.0075(13) 0.0110(13) -0.0091(13)
C105 0.0230(15) 0.0168(15) 0.0192(15) -0.0040(11) 0.0016(12) -0.0089(12)
C106 0.0267(15) 0.0148(14) 0.0176(14) -0.0032(11) 0.0018(12) -0.0101(12)
C107 0.0279(17) 0.0144(15) 0.0158(14) -0.0044(12) 0.0057(12) -0.0073(13)
C108 0.0293(16) 0.0146(14) 0.0169(14) -0.0045(11) 0.0048(12) -0.0075(12)
C109 0.0248(16) 0.0157(15) 0.0181(14) -0.0056(11) 0.0021(12) -0.0072(12)
C110 0.0268(16) 0.0187(16) 0.0216(15) -0.0029(12) 0.0031(12) -0.0070(13)
C111 0.0259(18) 0.0251(18) 0.0239(16) 0.0028(13) 0.0011(13) -0.0068(14)
C112 0.0270(17) 0.0256(18) 0.0283(17) 0.0026(14) -0.0004(14) -0.0137(15)
C113 0.0271(17) 0.0126(15) 0.0243(16) 0.0012(12) -0.0018(13) -0.0076(13)
C114 0.0231(16) 0.0194(17) 0.0231(16) -0.0052(13) 0.0026(13) -0.0099(13)
C115 0.0215(17) 0.037(2) 0.038(2) 0.0105(17) -0.0017(15) -0.0065(16)
C116 0.034(2) 0.067(3) 0.048(2) 0.000(2) -0.0163(18) 0.0003(19)
C117 0.032(2) 0.066(3) 0.058(3) -0.023(2) -0.0010(18) 0.0053(19)
C118 0.032(2) 0.063(3) 0.103(4) 0.038(3) 0.004(2) -0.013(2)
C119 0.0318(18) 0.0139(16) 0.043(2) -0.0017(14) -0.0004(15) -0.0093(14)
C120 0.054(3) 0.0176(19) 0.097(4) -0.011(2) -0.013(3) -0.0129(19)
C121 0.044(2) 0.029(2) 0.043(2) 0.0154(17) 0.0080(18) -0.0009(17)
C122 0.0349(19) 0.0138(15) 0.044(2) -0.0038(14) -0.0011(16) -0.0020(14)
C123 0.0203(14) 0.0196(15) 0.0175(14) -0.0040(12) 0.0032(11) -0.0087(12)
C124 0.0248(15) 0.0245(16) 0.0177(15) -0.0063(12) 0.0018(12) -0.0126(13)
C125 0.0240(16) 0.0254(16) 0.0159(16) -0.0004(12) 0.0037(12) -0.0097(13)
C126 0.0265(16) 0.0239(16) 0.0190(15) 0.0012(12) 0.0010(12) -0.0126(13)
C127 0.0230(15) 0.0196(15) 0.0206(15) -0.0036(12) 0.0009(12) -0.0095(12)
C128 0.0244(15) 0.0190(15) 0.0170(14) -0.0030(11) 0.0019(12) -0.0089(12)
C129 0.0304(18) 0.0260(17) 0.0244(18) -0.0010(14) -0.0017(14) -0.0124(14)
C130 0.040(2) 0.066(3) 0.0211(19) 0.0014(18) -0.0089(16) -0.016(2)
C131 0.063(3) 0.035(2) 0.0192(17) -0.0072(14) 0.0020(16) -0.0223(19)
C132 0.058(2) 0.035(2) 0.0182(16) 0.0016(14) -0.0020(16) -0.0216(18)
C133 0.0277(16) 0.0197(15) 0.0234(16) -0.0033(12) 0.0005(13) -0.0125(13)
C134 0.036(2) 0.0260(19) 0.050(2) -0.0126(16) -0.0091(17) -0.0101(16)
C135 0.0315(18) 0.0358(19) 0.0331(18) -0.0043(15) -0.0028(15) -0.0190(15)
C136 0.047(2) 0.037(2) 0.0294(18) -0.0093(15) -0.0034(16) -0.0254(17)
C137 0.0239(15) 0.0134(15) 0.0233(15) -0.0019(12) 0.0028(12) -0.0059(12)
C138 0.0316(17) 0.0208(16) 0.0201(15) -0.0012(12) -0.0004(13) -0.0091(14)
C139 0.0253(17) 0.0227(18) 0.0258(17) 0.0000(14) -0.0015(13) -0.0065(14)
C140 0.0314(17) 0.0172(16) 0.0249(17) 0.0003(13) -0.0050(13) -0.0066(13)
C141 0.0211(16) 0.0175(17) 0.0281(18) -0.0075(13) 0.0013(13) -0.0084(13)
C142 0.0265(16) 0.0130(15) 0.0197(15) -0.0006(12) 0.0007(12) -0.0069(12)
C143 0.041(2) 0.032(2) 0.0250(18) 0.0038(15) -0.0125(15) -0.0102(17)
C144 0.048(2) 0.085(3) 0.061(3) 0.026(2) -0.022(2) -0.024(2)
C145 0.070(3) 0.052(2) 0.034(2) 0.0004(18) -0.0126(19) -0.007(2)
C146 0.074(3) 0.045(2) 0.061(3) 0.018(2) -0.034(2) -0.021(2)
C147 0.0290(16) 0.0141(14) 0.0301(17) -0.0059(12) -0.0060(13) -0.0051(13)
C148 0.036(2) 0.0238(18) 0.037(2) -0.0110(15) 0.0004(16) -0.0059(15)
C149 0.0357(19) 0.0258(18) 0.047(2) -0.0151(16) -0.0013(16) -0.0109(15)
C150 0.053(2) 0.0251(18) 0.041(2) -0.0082(15) -0.0179(18) -0.0089(17)
C151 0.0289(16) 0.0174(15) 0.0180(15) -0.0061(12) 0.0060(12) -0.0092(12)
C152 0.0287(16) 0.0178(15) 0.0207(15) -0.0052(12) 0.0043(12) -0.0084(13)
C153 0.0250(16) 0.0233(16) 0.0221(16) -0.0081(13) 0.0015(13) -0.0069(13)
C154 0.0285(16) 0.0254(16) 0.0171(15) -0.0057(12) 0.0068(12) -0.0114(13)
C155 0.0285(16) 0.0225(16) 0.0206(15) -0.0052(12) 0.0007(13) -0.0118(13)
C156 0.0274(16) 0.0178(15) 0.0199(15) -0.0057(12) 0.0065(12) -0.0092(12)
C157 0.0271(17) 0.0223(17) 0.031(2) -0.0115(15) 0.0066(15) -0.0023(14)
C158 0.042(2) 0.039(2) 0.031(2) -0.0081(17) -0.0070(17) 0.0057(18)
C159 0.046(2) 0.0224(18) 0.050(2) -0.0160(16) 0.0064(18) -0.0047(16)
C160 0.0312(18) 0.037(2) 0.0292(19) -0.0138(16) 0.0051(15) 0.0025(16)
C161 0.0364(18) 0.0264(17) 0.0183(15) 0.0003(13) 0.0001(13) -0.0144(14)
C162 0.093(3) 0.042(2) 0.049(2) 0.003(2) -0.017(2) -0.034(2)
C163 0.072(3) 0.051(2) 0.044(2) 0.009(2) 0.010(2) -0.012(2)
C164 0.059(3) 0.045(2) 0.067(3) 0.013(2) -0.017(2) -0.016(2)

loop_
_atom_type_symbol
_atom_type_description
_atom_type_scat_dispersion_real
_atom_type_scat_dispersion_imag
_atom_type_scat_source
C C 0.0181 0.0091 'International Tables Vol C Tables 4.2.6.8 and 6.1.1.4'
H H 0.0000 0.0000 'International Tables Vol C Tables 4.2.6.8 and 6.1.1.4'

loop_
_exptl_crystal_face_index_h
_exptl_crystal_face_index_k
_exptl_crystal_face_index_l
_exptl_crystal_face_perp_dist
5 -7 -6 0.0256
3 -7 9 0.0372
-4 4 10 0.0442
-8 -3 -10 0.0688
-1 -9 7 0.0235
1 10 -6 0.0387
8 2 11 0.0862

loop_
_geom_angle_atom_site_label_1
_geom_angle_atom_site_label_2
_geom_angle_atom_site_label_3
_geom_angle
C2 C1 C6 123.1(3)
C2 C1 C8 146.5(3)
C6 C1 C8 88.0(2)
C1 C2 C3 116.2(3)
C1 C2 C9 125.2(3)
C9 C2 C3 117.2(2)
C2 C3 H3A 108.1
C2 C3 H3B 108.1
C2 C3 C4 116.8(2)
H3A C3 H3B 107.3
C4 C3 H3A 108.1
C4 C3 H3B 108.1
C3 C4 H4A 108.3
C3 C4 H4B 108.3
H4A C4 H4B 107.4
C5 C4 C3 115.8(3)
C5 C4 H4A 108.3
C5 C4 H4B 108.3
C6 C5 C4 114.2(2)
C6 C5 C23 125.2(3)
C23 C5 C4 120.5(3)
C5 C6 C1 125.0(3)
C5 C6 C7 146.8(3)
C7 C6 C1 88.2(2)
C8 C7 C6 92.1(2)
C8 C7 C37 136.2(3)
C37 C7 C6 131.6(3)
C7 C8 C1 91.6(2)
C7 C8 C51 136.7(3)
C51 C8 C1 131.7(3)
C10 C9 C2 118.4(3)
C14 C9 C2 122.0(3)
C14 C9 C10 119.4(3)
C9 C10 H10 119.3
C9 C10 C11 121.5(3)
C11 C10 H10 119.3
C10 C11 C15 119.2(3)
C12 C11 C10 117.5(3)
C12 C11 C15 123.2(3)
C11 C12 H12 118.6
C11 C12 C13 122.8(3)
C13 C12 H12 118.6
C12 C13 C14 117.7(3)
C12 C13 C19 119.9(3)
C14 C13 C19 122.4(3)
C9 C14 C13 121.1(3)
C9 C14 H14 119.5
C13 C14 H14 119.5
C11 C15 C16 107.8(3)
C17 C15 C11 110.0(3)
C17 C15 C16 109.4(3)
C18 C15 C11 113.3(3)
C18 C15 C16 108.1(3)
C18 C15 C17 108.2(4)
C15 C16 H16A 109.5
C15 C16 H16B 109.5
C15 C16 H16C 109.5
H16A C16 H16B 109.5
H16A C16 H16C 109.5
H16B C16 H16C 109.5
C15 C17 H17A 109.5
C15 C17 H17B 109.5
C15 C17 H17C 109.5
H17A C17 H17B 109.5
H17A C17 H17C 109.5
H17B C17 H17C 109.5
C15 C18 H18A 109.5
C15 C18 H18B 109.5
C15 C18 H18C 109.5
H18A C18 H18B 109.5
H18A C18 H18C 109.5
H18B C18 H18C 109.5
C13 C19 C20 108.6(3)
C21 C19 C13 109.3(3)
C21 C19 C20 110.4(3)
C22 C19 C13 112.7(3)
C22 C19 C20 107.3(3)
C22 C19 C21 108.4(3)
C19 C20 H20A 109.5
C19 C20 H20B 109.5
C19 C20 H20C 109.5
H20A C20 H20B 109.5
H20A C20 H20C 109.5
H20B C20 H20C 109.5
C19 C21 H21A 109.5
C19 C21 H21B 109.5
C19 C21 H21C 109.5
H21A C21 H21B 109.5
H21A C21 H21C 109.5
H21B C21 H21C 109.5
C19 C22 H22A 109.5
C19 C22 H22B 109.5
C19 C22 H22C 109.5
H22A C22 H22B 109.5
H22A C22 H22C 109.5
H22B C22 H22C 109.5
C24 C23 C5 120.1(3)
C24 C23 C28 119.2(3)
C28 C23 C5 120.7(3)
C23 C24 H24 119.1
C25 C24 C23 121.8(3)
C25 C24 H24 119.1
C24 C25 C26 117.2(3)
C24 C25 C29 120.5(3)
C26 C25 C29 122.3(3)
C25 C26 H26 118.8
C27 C26 C25 122.4(3)
C27 C26 H26 118.8
C26 C27 C33 119.0(3)
C28 C27 C26 118.3(3)
C28 C27 C33 122.6(3)
C23 C28 H28 119.5
C27 C28 C23 120.9(3)
C27 C28 H28 119.5
C25 C29 C31 110.9(3)
C25 C29 C32 112.2(3)
C30 C29 C25 107.3(3)
C30 C29 C31 110.1(3)
C30 C29 C32 108.5(3)
C31 C29 C32 107.8(3)
C29 C30 H30A 109.5
C29 C30 H30B 109.5
C29 C30 H30C 109.5
H30A C30 H30B 109.5
H30A C30 H30C 109.5
H30B C30 H30C 109.5
C29 C31 H31A 109.5
C29 C31 H31B 109.5
C29 C31 H31C 109.5
H31A C31 H31B 109.5
H31A C31 H31C 109.5
H31B C31 H31C 109.5
C29 C32 H32A 109.5
C29 C32 H32B 109.5
C29 C32 H32C 109.5
H32A C32 H32B 109.5
H32A C32 H32C 109.5
H32B C32 H32C 109.5
C34 C33 C27 109.4(3)
C34 C33 C35 109.7(3)
C34 C33 C36 108.1(3)
C35 C33 C27 109.0(3)
C36 C33 C27 112.5(2)
C36 C33 C35 108.0(3)
C33 C34 H34A 109.5
C33 C34 H34B 109.5
C33 C34 H34C 109.5
H34A C34 H34B 109.5
H34A C34 H34C 109.5
H34B C34 H34C 109.5
C33 C35 H35A 109.5
C33 C35 H35B 109.5
C33 C35 H35C 109.5
H35A C35 H35B 109.5
H35A C35 H35C 109.5
H35B C35 H35C 109.5
C33 C36 H36A 109.5
C33 C36 H36B 109.5
C33 C36 H36C 109.5
H36A C36 H36B 109.5
H36A C36 H36C 109.5
H36B C36 H36C 109.5
C38 C37 C7 118.4(3)
C38 C37 C42 120.4(3)
C42 C37 C7 121.1(3)
C37 C38 H38 119.6
C39 C38 C37 120.8(3)
C39 C38 H38 119.6
C38 C39 C43 122.0(3)
C40 C39 C38 117.3(3)
C40 C39 C43 120.6(3)
C39 C40 H40 118.4
C39 C40 C41 123.2(3)
C41 C40 H40 118.4
C40 C41 C47 119.3(3)
C42 C41 C40 118.1(3)
C42 C41 C47 122.6(3)
C37 C42 H42 120.0
C41 C42 C37 120.0(3)
C41 C42 H42 120.0
C39 C43 C44 106.7(3)
C45 C43 C39 112.9(3)
C45 C43 C44 107.0(4)
C45 C43 C46 111.7(4)
C46 C43 C39 112.1(3)
C46 C43 C44 105.9(4)
C43 C44 H44A 109.5
C43 C44 H44B 109.5
C43 C44 H44C 109.5
H44A C44 H44B 109.5
H44A C44 H44C 109.5
H44B C44 H44C 109.5
C43 C45 H45A 109.5
C43 C45 H45B 109.5
C43 C45 H45C 109.5
H45A C45 H45B 109.5
H45A C45 H45C 109.5
H45B C45 H45C 109.5
C43 C46 H46A 109.5
C43 C46 H46B 109.5
C43 C46 H46C 109.5
H46A C46 H46B 109.5
H46A C46 H46C 109.5
H46B C46 H46C 109.5
C41 C47 C48 109.4(3)
C49 C47 C41 109.4(3)
C49 C47 C48 110.8(3)
C50 C47 C41 112.3(3)
C50 C47 C48 107.2(3)
C50 C47 C49 107.8(3)
C47 C48 H48A 109.5
C47 C48 H48B 109.5
C47 C48 H48C 109.5
H48A C48 H48B 109.5
H48A C48 H48C 109.5
H48B C48 H48C 109.5
C47 C49 H49A 109.5
C47 C49 H49B 109.5
C47 C49 H49C 109.5
H49A C49 H49B 109.5
H49A C49 H49C 109.5
H49B C49 H49C 109.5
C47 C50 H50A 109.5
C47 C50 H50B 109.5
C47 C50 H50C 109.5
H50A C50 H50B 109.5
H50A C50 H50C 109.5
H50B C50 H50C 109.5
C52 C51 C8 121.4(3)
C56 C51 C8 119.0(3)
C56 C51 C52 119.6(3)
C51 C52 H52 119.7
C53 C52 C51 120.7(3)
C53 C52 H52 119.7
C52 C53 C57 120.5(3)
C54 C53 C52 118.1(3)
C54 C53 C57 121.4(3)
C53 C54 H54 118.6
C55 C54 C53 122.8(3)
C55 C54 H54 118.6
C54 C55 C56 117.5(3)
C54 C55 C61 122.5(3)
C56 C55 C61 120.1(3)
C51 C56 C55 121.3(3)
C51 C56 H56 119.4
C55 C56 H56 119.4
C58 C57 C53 109.7(3)
C58 C57 C59 111.9(4)
C58 C57 C60 108.4(4)
C59 C57 C53 110.0(3)
C59 C57 C60 105.2(4)
C60 C57 C53 111.6(3)
C57 C58 H58A 109.5
C57 C58 H58B 109.5
C57 C58 H58C 109.5
H58A C58 H58B 109.5
H58A C58 H58C 109.5
H58B C58 H58C 109.5
C57 C59 H59A 109.5
C57 C59 H59B 109.5
C57 C59 H59C 109.5
H59A C59 H59B 109.5
H59A C59 H59C 109.5
H59B C59 H59C 109.5
C57 C60 H60A 109.5
C57 C60 H60B 109.5
C57 C60 H60C 109.5
H60A C60 H60B 109.5
H60A C60 H60C 109.5
H60B C60 H60C 109.5
C55 C61 C63 112.7(3)
C62 C61 C55 109.5(3)
C62 C61 C63 107.6(3)
C62 C61 C64 110.4(4)
C64 C61 C55 109.8(3)
C64 C61 C63 106.8(4)
C61 C62 H62A 109.5
C61 C62 H62B 109.5
C61 C62 H62C 109.5
H62A C62 H62B 109.5
H62A C62 H62C 109.5
H62B C62 H62C 109.5
C61 C63 H63A 109.5
C61 C63 H63B 109.5
C61 C63 H63C 109.5
H63A C63 H63B 109.5
H63A C63 H63C 109.5
H63B C63 H63C 109.5
C61 C64 H64A 109.5
C61 C64 H64B 109.5
C61 C64 H64C 109.5
H64A C64 H64B 109.5
H64A C64 H64C 109.5
H64B C64 H64C 109.5
C102 C101 C106 123.6(3)
C102 C101 C108 146.3(3)
C106 C101 C108 88.2(2)
C101 C102 C103 115.8(3)
C101 C102 C109 124.8(3)
C109 C102 C103 118.0(3)
C102 C103 H10A 107.9
C102 C103 H10B 107.9
C102 C103 C104 117.4(3)
H10A C103 H10B 107.2
C104 C103 H10A 107.9
C104 C103 H10B 107.9
C103 C104 H10C 108.1
C103 C104 H10D 108.1
H10C C104 H10D 107.3
C105 C104 C103 116.9(3)
C105 C104 H10C 108.1
C105 C104 H10D 108.1
C106 C105 C104 114.4(3)
C106 C105 C123 125.3(3)
C123 C105 C104 120.2(3)
C105 C106 C101 124.8(3)
C105 C106 C107 146.9(3)
C107 C106 C101 88.2(2)
C108 C107 C106 92.0(2)
C108 C107 C137 136.9(3)
C137 C107 C106 131.0(3)
C107 C108 C101 91.5(2)
C107 C108 C151 136.1(3)
C151 C108 C101 132.5(3)
C110 C109 C102 118.6(3)
C114 C109 C102 121.7(3)
C114 C109 C110 119.5(3)
C109 C110 H110 119.5
C109 C110 C111 121.0(3)
C111 C110 H110 119.5
C110 C111 C115 119.2(3)
C112 C111 C110 117.9(3)
C112 C111 C115 122.7(3)
C111 C112 H112 118.8
C111 C112 C113 122.5(3)
C113 C112 H112 118.8
C112 C113 C119 119.1(3)
C114 C113 C112 118.2(3)
C114 C113 C119 122.7(3)
C109 C114 C113 121.0(3)
C109 C114 H114 119.5
C113 C114 H114 119.5
C111 C115 C116 107.5(3)
C117 C115 C111 110.9(4)
C117 C115 C116 108.4(4)
C118 C115 C111 112.9(3)
C118 C115 C116 108.5(4)
C118 C115 C117 108.6(4)
C115 C116 H11A 109.5
C115 C116 H11B 109.5
C115 C116 H11C 109.5
H11A C116 H11B 109.5
H11A C116 H11C 109.5
H11B C116 H11C 109.5
C115 C117 H11D 109.5
C115 C117 H11E 109.5
C115 C117 H11F 109.5
H11D C117 H11E 109.5
H11D C117 H11F 109.5
H11E C117 H11F 109.5
C115 C118 H11G 109.5
C115 C118 H11H 109.5
C115 C118 H11I 109.5
H11G C118 H11H 109.5
H11G C118 H11I 109.5
H11H C118 H11I 109.5
C113 C119 C120 108.7(3)
C113 C119 C122 112.5(3)
C121 C119 C113 109.2(3)
C121 C119 C120 110.9(4)
C121 C119 C122 108.3(3)
C122 C119 C120 107.2(3)
C119 C120 H12A 109.5
C119 C120 H12B 109.5
C119 C120 H12C 109.5
H12A C120 H12B 109.5
H12A C120 H12C 109.5
H12B C120 H12C 109.5
C119 C121 H12D 109.5
C119 C121 H12E 109.5
C119 C121 H12F 109.5
H12D C121 H12E 109.5
H12D C121 H12F 109.5
H12E C121 H12F 109.5
C119 C122 H12G 109.5
C119 C122 H12H 109.5
C119 C122 H12I 109.5
H12G C122 H12H 109.5
H12G C122 H12I 109.5
H12H C122 H12I 109.5
C124 C123 C105 119.8(3)
C124 C123 C128 118.9(3)
C128 C123 C105 121.3(3)
C123 C124 H124 119.4
C123 C124 C125 121.2(3)
C125 C124 H124 119.4
C124 C125 C129 119.2(3)
C126 C125 C124 118.5(3)
C126 C125 C129 122.2(3)
C125 C126 H126 119.1
C125 C126 C127 121.9(3)
C127 C126 H126 119.1
C126 C127 C133 118.6(3)
C128 C127 C126 118.1(3)
C128 C127 C133 123.3(3)
C123 C128 H128 119.3
C127 C128 C123 121.4(3)
C127 C128 H128 119.3
C125 C129 C130 108.7(3)
C125 C129 C131 110.7(3)
C125 C129 C132 112.2(3)
C130 C129 C131 109.2(3)
C130 C129 C132 108.0(3)
C132 C129 C131 108.0(3)
C129 C130 H13A 109.5
C129 C130 H13B 109.5
C129 C130 H13C 109.5
H13A C130 H13B 109.5
H13A C130 H13C 109.5
H13B C130 H13C 109.5
C129 C131 H13D 109.5
C129 C131 H13E 109.5
C129 C131 H13F 109.5
H13D C131 H13E 109.5
H13D C131 H13F 109.5
H13E C131 H13F 109.5
C129 C132 H13G 109.5
C129 C132 H13H 109.5
C129 C132 H13I 109.5
H13G C132 H13H 109.5
H13G C132 H13I 109.5
H13H C132 H13I 109.5
C134 C133 C127 108.6(3)
C134 C133 C135 110.3(3)
C135 C133 C127 109.7(3)
C136 C133 C127 112.1(3)
C136 C133 C134 107.7(3)
C136 C133 C135 108.4(3)
C133 C134 H13J 109.5
C133 C134 H13K 109.5
C133 C134 H13L 109.5
H13J C134 H13K 109.5
H13J C134 H13L 109.5
H13K C134 H13L 109.5
C133 C135 H13M 109.5
C133 C135 H13N 109.5
C133 C135 H13O 109.5
H13M C135 H13N 109.5
H13M C135 H13O 109.5
H13N C135 H13O 109.5
C133 C136 H13P 109.5
C133 C136 H13Q 109.5
C133 C136 H13R 109.5
H13P C136 H13Q 109.5
H13P C136 H13R 109.5
H13Q C136 H13R 109.5
C138 C137 C107 118.6(3)
C138 C137 C142 119.7(3)
C142 C137 C107 121.5(3)
C137 C138 H138 119.4
C137 C138 C139 121.2(3)
C139 C138 H138 119.4
C138 C139 C143 120.3(3)
C140 C139 C138 117.2(3)
C140 C139 C143 122.4(3)
C139 C140 H140 118.6
C139 C140 C141 122.7(3)
C141 C140 H140 118.6
C140 C141 C147 118.6(3)
C142 C141 C140 118.0(3)
C142 C141 C147 123.4(3)
C137 C142 H142 119.5
C141 C142 C137 121.0(3)
C141 C142 H142 119.5
C139 C143 C145 110.0(3)
C144 C143 C139 108.3(3)
C144 C143 C145 109.8(4)
C144 C143 C146 110.1(4)
C146 C143 C139 113.1(3)
C146 C143 C145 105.4(4)
C143 C144 H14A 109.5
C143 C144 H14B 109.5
C143 C144 H14C 109.5
H14A C144 H14B 109.5
H14A C144 H14C 109.5
H14B C144 H14C 109.5
C143 C145 H14D 109.5
C143 C145 H14E 109.5
C143 C145 H14F 109.5
H14D C145 H14E 109.5
H14D C145 H14F 109.5
H14E C145 H14F 109.5
C143 C146 H14G 109.5
C143 C146 H14H 109.5
C143 C146 H14I 109.5
H14G C146 H14H 109.5
H14G C146 H14I 109.5
H14H C146 H14I 109.5
C148 C147 C141 109.0(3)
C149 C147 C141 109.9(3)
C149 C147 C148 110.7(3)
C150 C147 C141 111.8(3)
C150 C147 C148 107.2(3)
C150 C147 C149 108.3(3)
C147 C148 H14J 109.5
C147 C148 H14K 109.5
C147 C148 H14L 109.5
H14J C148 H14K 109.5
H14J C148 H14L 109.5
H14K C148 H14L 109.5
C147 C149 H14M 109.5
C147 C149 H14N 109.5
C147 C149 H14O 109.5
H14M C149 H14N 109.5
H14M C149 H14O 109.5
H14N C149 H14O 109.5
C147 C150 H15A 109.5
C147 C150 H15B 109.5
C147 C150 H15C 109.5
H15A C150 H15B 109.5
H15A C150 H15C 109.5
H15B C150 H15C 109.5
C152 C151 C108 120.9(3)
C156 C151 C108 119.2(3)
C156 C151 C152 119.8(3)
C151 C152 H152 119.7
C153 C152 C151 120.5(3)
C153 C152 H152 119.7
C152 C153 C157 119.0(3)
C154 C153 C152 118.0(3)
C154 C153 C157 123.0(3)
C153 C154 H154 118.4
C155 C154 C153 123.1(3)
C155 C154 H154 118.4
C154 C155 C156 117.8(3)
C154 C155 C161 122.7(3)
C156 C155 C161 119.5(3)
C151 C156 C155 120.8(3)
C151 C156 H156 119.6
C155 C156 H156 119.6
C153 C157 C158 110.2(3)
C153 C157 C159 109.2(3)
C153 C157 C160 111.8(3)
C158 C157 C159 110.0(4)
C158 C157 C160 108.9(3)
C160 C157 C159 106.7(3)
C157 C158 H15D 109.5
C157 C158 H15E 109.5
C157 C158 H15F 109.5
H15D C158 H15E 109.5
H15D C158 H15F 109.5
H15E C158 H15F 109.5
C157 C159 H15G 109.5
C157 C159 H15H 109.5
C157 C159 H15I 109.5
H15G C159 H15H 109.5
H15G C159 H15I 109.5
H15H C159 H15I 109.5
C157 C160 H16D 109.5
C157 C160 H16E 109.5
C157 C160 H16F 109.5
H16D C160 H16E 109.5
H16D C160 H16F 109.5
H16E C160 H16F 109.5
C155 C161 C164 109.4(3)
C162 C161 C155 109.9(3)
C162 C161 C163 108.7(4)
C162 C161 C164 108.0(4)
C163 C161 C155 112.3(3)
C163 C161 C164 108.3(4)
C161 C162 H16G 109.5
C161 C162 H16H 109.5
C161 C162 H16I 109.5
H16G C162 H16H 109.5
H16G C162 H16I 109.5
H16H C162 H16I 109.5
C161 C163 H16J 109.5
C161 C163 H16K 109.5
C161 C163 H16L 109.5
H16J C163 H16K 109.5
H16J C163 H16L 109.5
H16K C163 H16L 109.5
C161 C164 H16M 109.5
C161 C164 H16N 109.5
C161 C164 H16O 109.5
H16M C164 H16N 109.5
H16M C164 H16O 109.5
H16N C164 H16O 109.5

loop_
_geom_bond_atom_site_label_1
_geom_bond_atom_site_label_2
_geom_bond_distance
C1 C2 1.339(4)
C1 C6 1.480(4)
C1 C8 1.484(4)
C2 C3 1.517(4)
C2 C9 1.485(4)
C3 H3A 0.9900
C3 H3B 0.9900
C3 C4 1.542(4)
C4 H4A 0.9900
C4 H4B 0.9900
C4 C5 1.527(4)
C5 C6 1.338(4)
C5 C23 1.480(4)
C6 C7 1.475(4)
C7 C8 1.384(4)
C7 C37 1.469(4)
C8 C51 1.469(4)
C9 C10 1.386(4)
C9 C14 1.380(4)
C10 H10 0.9500
C10 C11 1.401(4)
C11 C12 1.381(5)
C11 C15 1.536(5)
C12 H12 0.9500
C12 C13 1.395(5)
C13 C14 1.400(4)
C13 C19 1.533(4)
C14 H14 0.9500
C15 C16 1.541(5)
C15 C17 1.529(6)
C15 C18 1.521(5)
C16 H16A 0.9800
C16 H16B 0.9800
C16 H16C 0.9800
C17 H17A 0.9800
C17 H17B 0.9800
C17 H17C 0.9800
C18 H18A 0.9800
C18 H18B 0.9800
C18 H18C 0.9800
C19 C20 1.552(5)
C19 C21 1.527(5)
C19 C22 1.516(5)
C20 H20A 0.9800
C20 H20B 0.9800
C20 H20C 0.9800
C21 H21A 0.9800
C21 H21B 0.9800
C21 H21C 0.9800
C22 H22A 0.9800
C22 H22B 0.9800
C22 H22C 0.9800
C23 C24 1.396(4)
C23 C28 1.398(4)
C24 H24 0.9500
C24 C25 1.393(4)
C25 C26 1.404(4)
C25 C29 1.530(5)
C26 H26 0.9500
C26 C27 1.402(4)
C27 C28 1.387(4)
C27 C33 1.540(4)
C28 H28 0.9500
C29 C30 1.522(6)
C29 C31 1.531(5)
C29 C32 1.537(4)
C30 H30A 0.9800
C30 H30B 0.9800
C30 H30C 0.9800
C31 H31A 0.9800
C31 H31B 0.9800
C31 H31C 0.9800
C32 H32A 0.9800
C32 H32B 0.9800
C32 H32C 0.9800
C33 C34 1.523(5)
C33 C35 1.535(5)
C33 C36 1.531(5)
C34 H34A 0.9800
C34 H34B 0.9800
C34 H34C 0.9800
C35 H35A 0.9800
C35 H35B 0.9800
C35 H35C 0.9800
C36 H36A 0.9800
C36 H36B 0.9800
C36 H36C 0.9800
C37 C38 1.399(4)
C37 C42 1.405(4)
C38 H38 0.9500
C38 C39 1.397(5)
C39 C40 1.393(5)
C39 C43 1.536(5)
C40 H40 0.9500
C40 C41 1.412(5)
C41 C42 1.387(4)
C41 C47 1.536(4)
C42 H42 0.9500
C43 C44 1.579(6)
C43 C45 1.507(6)
C43 C46 1.521(5)
C44 H44A 0.9800
C44 H44B 0.9800
C44 H44C 0.9800
C45 H45A 0.9800
C45 H45B 0.9800
C45 H45C 0.9800
C46 H46A 0.9800
C46 H46B 0.9800
C46 H46C 0.9800
C47 C48 1.538(5)
C47 C49 1.532(5)
C47 C50 1.530(5)
C48 H48A 0.9800
C48 H48B 0.9800
C48 H48C 0.9800
C49 H49A 0.9800
C49 H49B 0.9800
C49 H49C 0.9800
C50 H50A 0.9800
C50 H50B 0.9800
C50 H50C 0.9800
C51 C52 1.395(4)
C51 C56 1.392(4)
C52 H52 0.9500
C52 C53 1.394(4)
C53 C54 1.394(5)
C53 C57 1.533(5)
C54 H54 0.9500
C54 C55 1.393(5)
C55 C56 1.398(4)
C55 C61 1.535(4)
C56 H56 0.9500
C57 C58 1.519(6)
C57 C59 1.524(6)
C57 C60 1.525(6)
C58 H58A 0.9800
C58 H58B 0.9800
C58 H58C 0.9800
C59 H59A 0.9800
C59 H59B 0.9800
C59 H59C 0.9800
C60 H60A 0.9800
C60 H60B 0.9800
C60 H60C 0.9800
C61 C62 1.510(5)
C61 C63 1.536(5)
C61 C64 1.519(6)
C62 H62A 0.9800
C62 H62B 0.9800
C62 H62C 0.9800
C63 H63A 0.9800
C63 H63B 0.9800
C63 H63C 0.9800
C64 H64A 0.9800
C64 H64B 0.9800
C64 H64C 0.9800
C101 C102 1.340(4)
C101 C106 1.479(4)
C101 C108 1.484(4)
C102 C103 1.513(4)
C102 C109 1.481(4)
C103 H10A 0.9900
C103 H10B 0.9900
C103 C104 1.537(4)
C104 H10C 0.9900
C104 H10D 0.9900
C104 C105 1.516(4)
C105 C106 1.340(4)
C105 C123 1.479(4)
C106 C107 1.477(4)
C107 C108 1.386(4)
C107 C137 1.470(4)
C108 C151 1.463(4)
C109 C110 1.396(5)
C109 C114 1.384(5)
C110 H110 0.9500
C110 C111 1.406(5)
C111 C112 1.380(5)
C111 C115 1.532(5)
C112 H112 0.9500
C112 C113 1.400(5)
C113 C114 1.398(5)
C113 C119 1.534(4)
C114 H114 0.9500
C115 C116 1.535(6)
C115 C117 1.529(6)
C115 C118 1.516(6)
C116 H11A 0.9800
C116 H11B 0.9800
C116 H11C 0.9800
C117 H11D 0.9800
C117 H11E 0.9800
C117 H11F 0.9800
C118 H11G 0.9800
C118 H11H 0.9800
C118 H11I 0.9800
C119 C120 1.548(6)
C119 C121 1.531(6)
C119 C122 1.535(5)
C120 H12A 0.9800
C120 H12B 0.9800
C120 H12C 0.9800
C121 H12D 0.9800
C121 H12E 0.9800
C121 H12F 0.9800
C122 H12G 0.9800
C122 H12H 0.9800
C122 H12I 0.9800
C123 C124 1.389(4)
C123 C128 1.400(4)
C124 H124 0.9500
C124 C125 1.393(5)
C125 C126 1.384(5)
C125 C129 1.517(5)
C126 H126 0.9500
C126 C127 1.404(4)
C127 C128 1.385(4)
C127 C133 1.535(4)
C128 H128 0.9500
C129 C130 1.528(6)
C129 C131 1.539(5)
C129 C132 1.535(5)
C130 H13A 0.9800
C130 H13B 0.9800
C130 H13C 0.9800
C131 H13D 0.9800
C131 H13E 0.9800
C131 H13F 0.9800
C132 H13G 0.9800
C132 H13H 0.9800
C132 H13I 0.9800
C133 C134 1.527(5)
C133 C135 1.531(5)
C133 C136 1.526(5)
C134 H13J 0.9800
C134 H13K 0.9800
C134 H13L 0.9800
C135 H13M 0.9800
C135 H13N 0.9800
C135 H13O 0.9800
C136 H13P 0.9800
C136 H13Q 0.9800
C136 H13R 0.9800
C137 C138 1.383(5)
C137 C142 1.395(5)
C138 H138 0.9500
C138 C139 1.403(5)
C139 C140 1.385(5)
C139 C143 1.542(5)
C140 H140 0.9500
C140 C141 1.408(5)
C141 C142 1.374(4)
C141 C147 1.539(4)
C142 H142 0.9500
C143 C144 1.488(6)
C143 C145 1.552(6)
C143 C146 1.503(6)
C144 H14A 0.9800
C144 H14B 0.9800
C144 H14C 0.9800
C145 H14D 0.9800
C145 H14E 0.9800
C145 H14F 0.9800
C146 H14G 0.9800
C146 H14H 0.9800
C146 H14I 0.9800
C147 C148 1.537(5)
C147 C149 1.528(5)
C147 C150 1.521(5)
C148 H14J 0.9800
C148 H14K 0.9800
C148 H14L 0.9800
C149 H14M 0.9800
C149 H14N 0.9800
C149 H14O 0.9800
C150 H15A 0.9800
C150 H15B 0.9800
C150 H15C 0.9800
C151 C152 1.405(4)
C151 C156 1.393(5)
C152 H152 0.9500
C152 C153 1.395(4)
C153 C154 1.394(5)
C153 C157 1.535(4)
C154 H154 0.9500
C154 C155 1.391(5)
C155 C156 1.402(4)
C155 C161 1.537(5)
C156 H156 0.9500
C157 C158 1.539(6)
C157 C159 1.547(5)
C157 C160 1.541(5)
C158 H15D 0.9800
C158 H15E 0.9800
C158 H15F 0.9800
C159 H15G 0.9800
C159 H15H 0.9800
C159 H15I 0.9800
C160 H16D 0.9800
C160 H16E 0.9800
C160 H16F 0.9800
C161 C162 1.520(6)
C161 C163 1.529(5)
C161 C164 1.538(6)
C162 H16G 0.9800
C162 H16H 0.9800
C162 H16I 0.9800
C163 H16J 0.9800
C163 H16K 0.9800
C163 H16L 0.9800
C164 H16M 0.9800
C164 H16N 0.9800
C164 H16O 0.9800

loop_
_twin_individual_id
_twin_individual_mass_fraction_refined
_oxdiff_twin_reflns_isolated
_oxdiff_twin_reflns_overlapped
_twin_individual_twin_lattice_type
_twin_individual_twin_matrix_11
_twin_individual_twin_matrix_12
_twin_individual_twin_matrix_13
_twin_individual_twin_matrix_21
_twin_individual_twin_matrix_22
_twin_individual_twin_matrix_23
_twin_individual_twin_matrix_31
_twin_individual_twin_matrix_32
_twin_individual_twin_matrix_33
1 0.6841(12) 92377 107747 ref 1.0000 0.0000 0.0000 0.0000 1.0000 0.0000 0.0000 0.0000 1.0000
2 0.3159(12) 92687 107746 nmt -0.5019 0.0000 -0.4981 -0.0001 -1.0004 0.0003 -1.5036 0.0004 0.5011

loop_
_exptl_oxdiff_crystal_face_indexfrac_h
_exptl_oxdiff_crystal_face_indexfrac_k
_exptl_oxdiff_crystal_face_indexfrac_l
_exptl_oxdiff_crystal_face_x
_exptl_oxdiff_crystal_face_y
_exptl_oxdiff_crystal_face_z
4.7154 -6.5925 -5.9756 0.2558 -0.9308 -0.2612
2.6996 -7.0288 8.8462 0.0113 -0.0751 -0.9971
-3.8357 3.9739 10.0950 -0.2658 0.9524 -0.1492
-8.0344 -2.7953 -10.4119 0.7844 0.2231 0.5787
-0.7827 -9.3204 6.5455 0.3520 0.0891 -0.9317
1.2705 9.6059 -6.0102 -0.4032 -0.1035 0.9093
7.7526 1.8702 10.7378 -0.7317 -0.2091 -0.6487
